data_4326545
loop_
_publ_author_name
'Timothy J. Boyle'
'Leigh Anna M. Steele'
'Alia M. Saad'
'Mark A. Rodriguez'
'Todd M. Alam'
'Sarah K. McIntyre'

_publ_section_title
;
 Structural Diversity in a Series of Alkyl-Substituted Cesium Aryloxides
;
_journal_name_full 'Inorganic Chemistry'
_journal_page_first 10363
_journal_page_last 10370
_journal_paper_doi 10.1021/ic201438s
_journal_volume 50
_journal_year 2011
_chemical_formula_sum 'C24 H27 Cs3 O3'
_chemical_formula_weight 762.19
_chemical_name_systematic
; 

 ? 

;
_space_group_IT_number 5
_symmetry_cell_setting monoclinic
_symmetry_space_group_name_Hall 'C 2y'
_symmetry_space_group_name_H-M 'C 1 2 1'
_atom_sites_solution_hydrogens geom
_atom_sites_solution_primary direct
_atom_sites_solution_secondary difmap
_audit_creation_method SHELXL-97
_cell_angle_alpha 90.00
_cell_angle_beta 107.988(2)
_cell_angle_gamma 90.00
_cell_formula_units_Z 4
_cell_length_a 19.596(3)
_cell_length_b 10.7838(15)
_cell_length_c 12.9491(18)
_cell_measurement_temperature 173(2)
_cell_volume 2602.6(6)
_computing_cell_refinement 'Bruker SMART'
_computing_data_collection 'Bruker SMART'
_computing_data_reduction 'Bruker SAINT'
_computing_molecular_graphics 'Bruker SHELXTL'
_computing_publication_material 'Bruker SHELXTL'
_computing_structure_refinement 'SHELXL-97 (Sheldrick, 2008)'
_computing_structure_solution 'SHELXS-97 (Sheldrick, 2008)'
_diffrn_ambient_temperature 173(2)
_diffrn_measured_fraction_theta_full 0.998
_diffrn_measured_fraction_theta_max 0.998
_diffrn_measurement_device_type 'CCD area detector'
_diffrn_measurement_method 'phi and omega scans'
_diffrn_radiation_monochromator graphite
_diffrn_radiation_source 'fine-focus sealed tube'
_diffrn_radiation_type MoK\a
_diffrn_radiation_wavelength 0.71073
_diffrn_reflns_av_R_equivalents 0.0208
_diffrn_reflns_av_sigmaI/netI 0.0274
_diffrn_reflns_limit_h_max 23
_diffrn_reflns_limit_h_min -23
_diffrn_reflns_limit_k_max 12
_diffrn_reflns_limit_k_min -12
_diffrn_reflns_limit_l_max 15
_diffrn_reflns_limit_l_min -15
_diffrn_reflns_number 9450
_diffrn_reflns_theta_full 25.26
_diffrn_reflns_theta_max 25.26
_diffrn_reflns_theta_min 1.65
_exptl_absorpt_coefficient_mu 4.200
_exptl_absorpt_correction_T_max 0.260
_exptl_absorpt_correction_T_min 0.112
_exptl_absorpt_correction_type empirical
_exptl_absorpt_process_details SADABS
_exptl_crystal_colour colorless
_exptl_crystal_density_diffrn 1.945
_exptl_crystal_description irregular
_exptl_crystal_F_000 1440
_exptl_crystal_size_max 0.554
_exptl_crystal_size_mid 0.467
_exptl_crystal_size_min 0.321
_refine_diff_density_max 0.817
_refine_diff_density_min -0.462
_refine_diff_density_rms 0.065
_refine_ls_abs_structure_details 'Flack H D (1983), Acta Cryst. A39, 876-881'
_refine_ls_abs_structure_Flack 0.021(16)
_refine_ls_extinction_method none
_refine_ls_goodness_of_fit_ref 1.001
_refine_ls_hydrogen_treatment constr
_refine_ls_matrix_type full
_refine_ls_number_parameters 271
_refine_ls_number_reflns 4671
_refine_ls_number_restraints 1
_refine_ls_restrained_S_all 1.001
_refine_ls_R_factor_all 0.0166
_refine_ls_R_factor_gt 0.0165
_refine_ls_shift/su_max 0.010
_refine_ls_shift/su_mean 0.000
_refine_ls_structure_factor_coef Fsqd
_refine_ls_weighting_details 'calc w=1/[\s^2^(Fo^2^)+(0.0188P)^2^+2.0251P] where P=(Fo^2^+2Fc^2^)/3'
_refine_ls_weighting_scheme calc
_refine_ls_wR_factor_gt 0.0414
_refine_ls_wR_factor_ref 0.0414
_reflns_number_gt 4646
_reflns_number_total 4671
_reflns_threshold_expression >2sigma(I)
_cod_data_source_file ic201438s_si_001_4.cif
_cod_data_source_block 10ag032s
_cod_database_code 4326545

loop_
_symmetry_equiv_pos_as_xyz
'x, y, z'
'-x, y, -z'
'x+1/2, y+1/2, z'
'-x+1/2, y+1/2, -z'

loop_
_atom_site_label
_atom_site_type_symbol
_atom_site_fract_x
_atom_site_fract_y
_atom_site_fract_z
_atom_site_U_iso_or_equiv
_atom_site_adp_type
_atom_site_occupancy
_atom_site_symmetry_multiplicity
_atom_site_calc_flag
_atom_site_refinement_flags
Cs1 Cs 0.884101(11) 0.044859(19) 0.969700(17) 0.03252(6) Uani 1 1 d .
Cs2 Cs 0.656039(11) -0.044099(19) 0.868473(16) 0.03105(6) Uani 1 1 d .
Cs3 Cs 0.835223(11) 0.279243(19) 0.58420(2) 0.03969(7) Uani 1 1 d .
O1 O 0.98171(14) 0.1446(3) 0.8547(2) 0.0382(6) Uani 1 1 d .
O2 O 0.78642(13) 0.2384(2) 0.9999(2) 0.0354(6) Uani 1 1 d .
O3 O 0.74516(15) 0.4854(3) 0.2628(2) 0.0390(6) Uani 1 1 d .
C1 C 0.98723(17) 0.2409(3) 0.7988(3) 0.0297(8) Uani 1 1 d .
C2 C 0.95878(18) 0.3580(3) 0.8151(3) 0.0310(7) Uani 1 1 d .
C3 C 0.96399(18) 0.4603(4) 0.7532(3) 0.0388(8) Uani 1 1 d .
C4 C 0.99395(19) 0.4513(4) 0.6688(3) 0.0433(9) Uani 1 1 d .
C5 C 1.0216(2) 0.3371(4) 0.6520(3) 0.0396(9) Uani 1 1 d .
C6 C 1.02026(18) 0.2325(4) 0.7138(3) 0.0324(8) Uani 1 1 d .
C7 C 1.0504(3) 0.1101(5) 0.6944(4) 0.0541(11) Uani 1 1 d .
H7A H 1.0639 0.1145 0.6277 0.081 Uiso 1 1 calc .
H7B H 1.0141 0.0453 0.6870 0.081 Uiso 1 1 calc .
H7C H 1.0928 0.0906 0.7558 0.081 Uiso 1 1 calc .
C8 C 0.9202(2) 0.3676(5) 0.9002(4) 0.0493(10) Uani 1 1 d .
H8 H 0.8722 0.3749 0.8439 0.059 Uiso 1 1 calc R
C9 C 0.71764(18) 0.2445(3) 0.9706(3) 0.0284(7) Uani 1 1 d .
C10 C 0.67726(19) 0.2859(3) 0.8640(3) 0.0312(7) Uani 1 1 d .
C11 C 0.6027(2) 0.2890(4) 0.8318(3) 0.0380(8) Uani 1 1 d .
C12 C 0.5654(2) 0.2520(4) 0.9018(4) 0.0419(10) Uani 1 1 d .
C13 C 0.6025(2) 0.2136(4) 1.0055(3) 0.0375(8) Uani 1 1 d .
C14 C 0.67716(19) 0.2113(3) 1.0424(3) 0.0315(7) Uani 1 1 d .
C15 C 0.7179(2) 0.1692(4) 1.1548(3) 0.0432(9) Uani 1 1 d .
H15A H 0.7416 0.2406 1.1980 0.065 Uiso 1 1 calc .
H15B H 0.7542 0.1082 1.1511 0.065 Uiso 1 1 calc .
H15C H 0.6847 0.1313 1.1887 0.065 Uiso 1 1 calc .
H20 H 0.7248 0.5448 0.6294 0.065 Uiso 1 1 d .
H3 H 0.9387 0.5303 0.7626 0.065 Uiso 1 1 d .
H19 H 0.8234 0.6102 0.5936 0.065 Uiso 1 1 d .
H12 H 0.5100 0.2574 0.8789 0.065 Uiso 1 1 d .
H21 H 0.6323 0.4489 0.5055 0.065 Uiso 1 1 d .
H5 H 1.0354 0.3233 0.5940 0.065 Uiso 1 1 d .
H4 H 0.9938 0.5249 0.6334 0.065 Uiso 1 1 d .
H11 H 0.5812 0.3028 0.7581 0.065 Uiso 1 1 d .
H13 H 0.5798 0.1837 1.0538 0.065 Uiso 1 1 d .
H8A H 0.9455 0.3095 0.9644 0.065 Uiso 1 1 d .
H8B H 0.9099 0.4538 0.9087 0.065 Uiso 1 1 d .
H23A H 0.5734 0.3991 0.3144 0.065 Uiso 1 1 d .
H23B H 0.6303 0.2990 0.2988 0.065 Uiso 1 1 d .
H23C H 0.5889 0.4429 0.2465 0.065 Uiso 1 1 d .
C16 C 0.7181(2) 0.3220(4) 0.7885(3) 0.0430(9) Uani 1 1 d .
H16A H 0.7412 0.2484 0.7698 0.064 Uiso 1 1 calc .
H16B H 0.7547 0.3833 0.8238 0.064 Uiso 1 1 calc .
H16C H 0.6851 0.3578 0.7223 0.064 Uiso 1 1 calc .
C17 C 0.74026(19) 0.4974(3) 0.3586(3) 0.0287(7) Uani 1 1 d .
C18 C 0.79449(18) 0.5579(3) 0.4442(3) 0.0313(7) Uani 1 1 d .
C19 C 0.7866(2) 0.5750(3) 0.5461(3) 0.0351(8) Uani 1 1 d .
C20 C 0.7264(2) 0.5331(4) 0.5706(3) 0.0387(8) Uani 1 1 d .
C21 C 0.6737(2) 0.4705(4) 0.4904(3) 0.0350(8) Uani 1 1 d .
C22 C 0.67905(18) 0.4531(4) 0.3869(3) 0.0311(7) Uani 1 1 d .
C23 C 0.6199(2) 0.3887(4) 0.3006(3) 0.0392(9) Uani 1 1 d .
C24 C 0.8620(2) 0.6002(4) 0.4216(3) 0.0423(9) Uani 1 1 d .
H24A H 0.8875 0.6597 0.4773 0.064 Uiso 1 1 calc .
H24B H 0.8493 0.6397 0.3500 0.064 Uiso 1 1 calc .
H24C H 0.8929 0.5284 0.4228 0.064 Uiso 1 1 calc .

loop_
_atom_site_aniso_label
_atom_site_aniso_U_11
_atom_site_aniso_U_22
_atom_site_aniso_U_33
_atom_site_aniso_U_23
_atom_site_aniso_U_13
_atom_site_aniso_U_12
Cs1 0.03282(11) 0.03201(11) 0.03541(11) 0.00164(9) 0.01443(9) -0.00170(9)
Cs2 0.03273(11) 0.03246(11) 0.02872(11) 0.00100(9) 0.01062(8) -0.00129(8)
Cs3 0.03188(11) 0.02862(11) 0.05023(15) 0.00096(10) 0.00048(9) -0.00405(9)
O1 0.0393(14) 0.0408(14) 0.0382(14) 0.0110(12) 0.0173(12) 0.0025(11)
O2 0.0298(13) 0.0418(15) 0.0344(13) -0.0067(11) 0.0096(10) 0.0019(10)
O3 0.0495(15) 0.0434(16) 0.0291(13) -0.0029(11) 0.0195(11) 0.0017(12)
C1 0.0224(15) 0.039(2) 0.0253(17) 0.0025(14) 0.0040(13) -0.0004(13)
C2 0.0260(16) 0.0354(19) 0.0305(18) -0.0046(15) 0.0072(14) -0.0027(15)
C3 0.0276(17) 0.0380(19) 0.046(2) 0.0001(19) 0.0034(15) 0.0012(16)
C4 0.0314(18) 0.045(2) 0.046(2) 0.019(2) 0.0011(16) -0.0055(18)
C5 0.0342(19) 0.058(3) 0.0273(19) 0.0016(17) 0.0111(15) -0.0107(18)
C6 0.0241(16) 0.047(2) 0.0252(17) -0.0005(15) 0.0062(13) -0.0024(15)
C7 0.053(3) 0.058(3) 0.058(3) -0.009(2) 0.027(2) 0.005(2)
C8 0.043(2) 0.056(3) 0.054(3) -0.008(2) 0.023(2) 0.006(2)
C9 0.0299(18) 0.0250(17) 0.0317(18) -0.0040(13) 0.0115(15) -0.0008(13)
C10 0.0352(17) 0.0250(16) 0.0334(19) -0.0007(15) 0.0104(14) -0.0009(16)
C11 0.0368(19) 0.034(2) 0.039(2) 0.0024(16) 0.0054(16) -0.0015(16)
C12 0.0296(18) 0.041(2) 0.057(3) -0.0020(18) 0.0151(18) 0.0012(16)
C13 0.046(2) 0.030(2) 0.046(2) -0.0024(17) 0.0274(18) -0.0016(17)
C14 0.0404(19) 0.0250(18) 0.0331(18) -0.0011(14) 0.0174(15) -0.0004(15)
C15 0.057(3) 0.038(2) 0.040(2) 0.0046(17) 0.0222(19) 0.0069(18)
C16 0.046(2) 0.046(2) 0.038(2) 0.0029(18) 0.0155(18) -0.0106(18)
C17 0.0375(18) 0.0241(16) 0.0273(17) 0.0037(12) 0.0140(14) 0.0107(13)
C18 0.0316(17) 0.0298(18) 0.0325(18) 0.0056(15) 0.0098(14) 0.0092(15)
C19 0.0379(19) 0.032(2) 0.0315(19) 0.0029(15) 0.0055(15) 0.0054(15)
C20 0.054(2) 0.039(2) 0.0246(17) 0.0042(16) 0.0151(16) 0.006(2)
C21 0.0413(19) 0.036(2) 0.0314(18) 0.0059(16) 0.0158(15) 0.0052(17)
C22 0.0385(18) 0.0250(16) 0.0314(17) 0.0034(16) 0.0131(15) 0.0037(17)
C23 0.037(2) 0.037(2) 0.042(2) 0.0001(17) 0.0098(17) -0.0004(16)
C24 0.0311(19) 0.047(2) 0.047(2) 0.0014(18) 0.0086(17) 0.0013(17)

loop_
_atom_type_symbol
_atom_type_description
_atom_type_scat_dispersion_real
_atom_type_scat_dispersion_imag
_atom_type_scat_source
C C 0.0033 0.0016 'International Tables Vol C Tables 4.2.6.8 and 6.1.1.4'
H H 0.0000 0.0000 'International Tables Vol C Tables 4.2.6.8 and 6.1.1.4'
O O 0.0106 0.0060 'International Tables Vol C Tables 4.2.6.8 and 6.1.1.4'
Cs Cs -0.3680 2.1192 'International Tables Vol C Tables 4.2.6.8 and 6.1.1.4'

loop_
_geom_angle_atom_site_label_1
_geom_angle_atom_site_label_2
_geom_angle_atom_site_label_3
_geom_angle
_geom_angle_site_symmetry_1
_geom_angle_site_symmetry_3
O2 Cs1 O1 110.92(7) . .
O2 Cs1 O1 95.51(7) . 2_757
O1 Cs1 O1 73.07(9) . 2_757
O2 Cs1 O3 84.99(7) . 4_646
O1 Cs1 O3 92.53(7) . 4_646
O1 Cs1 O3 164.81(7) 2_757 4_646
O2 Cs1 C12 131.70(8) . 4_647
O1 Cs1 C12 115.27(8) . 4_647
O1 Cs1 C12 85.10(8) 2_757 4_647
O3 Cs1 C12 105.93(8) 4_646 4_647
O2 Cs1 C13 136.69(8) . 4_647
O1 Cs1 C13 111.43(8) . 4_647
O1 Cs1 C13 104.98(9) 2_757 4_647
O3 Cs1 C13 84.50(8) 4_646 4_647
C12 Cs1 C13 22.21(9) 4_647 4_647
O2 Cs1 C8 63.11(8) . .
O1 Cs1 C8 48.57(8) . .
O1 Cs1 C8 70.72(9) 2_757 .
O3 Cs1 C8 96.27(8) 4_646 .
C12 Cs1 C8 153.71(9) 4_647 .
C13 Cs1 C8 159.97(8) 4_647 .
O2 Cs1 C11 110.08(8) . 4_647
O1 Cs1 C11 134.20(8) . 4_647
O1 Cs1 C11 83.59(8) 2_757 4_647
O3 Cs1 C11 110.56(7) 4_646 4_647
C12 Cs1 C11 21.79(9) 4_647 4_647
C13 Cs1 C11 38.13(8) 4_647 4_647
C8 Cs1 C11 151.98(9) . 4_647
O2 Cs1 C14 118.02(7) . 4_647
O1 Cs1 C14 124.77(8) . 4_647
O1 Cs1 C14 123.30(8) 2_757 4_647
O3 Cs1 C14 68.76(7) 4_646 4_647
C12 Cs1 C14 38.28(9) 4_647 4_647
C13 Cs1 C14 21.58(8) 4_647 4_647
C8 Cs1 C14 164.30(9) . 4_647
C11 Cs1 C14 43.72(8) 4_647 4_647
O2 Cs1 C23 126.76(8) . 4_646
O1 Cs1 C23 62.55(8) . 4_646
O1 Cs1 C23 126.37(7) 2_757 4_646
O3 Cs1 C23 45.80(7) 4_646 4_646
C12 Cs1 C23 87.82(9) 4_647 4_646
C13 Cs1 C23 68.14(9) 4_647 4_646
C8 Cs1 C23 98.10(9) . 4_646
C11 Cs1 C23 106.26(9) 4_647 4_646
C14 Cs1 C23 68.30(8) 4_647 4_646
O2 Cs1 C1 78.77(7) . 2_757
O1 Cs1 C1 79.90(8) . 2_757
O1 Cs1 C1 16.75(7) 2_757 2_757
O3 Cs1 C1 158.14(7) 4_646 2_757
C12 Cs1 C1 95.81(9) 4_647 2_757
C13 Cs1 C1 117.36(9) 4_647 2_757
C8 Cs1 C1 63.35(9) . 2_757
C11 Cs1 C1 88.88(8) 4_647 2_757
C14 Cs1 C1 132.13(8) 4_647 2_757
C23 Cs1 C1 139.63(7) 4_646 2_757
O2 Cs1 C9 14.20(7) . .
O1 Cs1 C9 118.02(7) . .
O1 Cs1 C9 109.09(7) 2_757 .
O3 Cs1 C9 73.00(7) 4_646 .
C12 Cs1 C9 126.70(8) 4_647 .
C13 Cs1 C9 125.85(8) 4_647 .
C8 Cs1 C9 72.93(8) . .
C11 Cs1 C9 106.61(8) 4_647 .
C14 Cs1 C9 105.63(7) 4_647 .
C23 Cs1 C9 117.32(8) 4_646 .
C1 Cs1 C9 92.36(7) 2_757 .
O2 Cs1 H8A 67.9 . .
O1 Cs1 H8A 48.8 . .
O1 Cs1 H8A 56.6 2_757 .
O3 Cs1 H8A 110.3 4_646 .
C12 Cs1 H8A 140.4 4_647 .
C13 Cs1 H8A 153.9 4_647 .
C8 Cs1 H8A 14.2 . .
C11 Cs1 H8A 138.7 4_647 .
C14 Cs1 H8A 173.5 4_647 .
C23 Cs1 H8A 106.3 4_646 .
C1 Cs1 H8A 49.8 2_757 .
C9 Cs1 H8A 79.8 . .
O2 Cs2 O3 102.63(7) 4_647 4_646
O2 Cs2 C4 122.11(9) 4_647 3_445
O3 Cs2 C4 100.77(9) 4_646 3_445
O2 Cs2 C5 103.70(9) 4_647 3_445
O3 Cs2 C5 92.53(8) 4_646 3_445
C4 Cs2 C5 23.35(11) 3_445 3_445
O2 Cs2 C9 118.39(8) 4_647 .
O3 Cs2 C9 84.82(8) 4_646 .
C4 Cs2 C9 115.85(10) 3_445 .
C5 Cs2 C9 137.41(10) 3_445 .
O2 Cs2 C14 108.04(8) 4_647 .
O3 Cs2 C14 108.44(8) 4_646 .
C4 Cs2 C14 113.28(10) 3_445 .
C5 Cs2 C14 136.44(9) 3_445 .
C9 Cs2 C14 23.91(8) . .
O2 Cs2 C9 20.20(7) 4_647 4_647
O3 Cs2 C9 86.83(8) 4_646 4_647
C4 Cs2 C9 138.97(10) 3_445 4_647
C5 Cs2 C9 117.40(10) 3_445 4_647
C9 Cs2 C9 104.92(3) . 4_647
C14 Cs2 C9 101.90(8) . 4_647
O2 Cs2 C10 141.50(8) 4_647 .
O3 Cs2 C10 77.55(8) 4_646 .
C4 Cs2 C10 95.01(9) 3_445 .
C5 Cs2 C10 114.79(9) 3_445 .
C9 Cs2 C10 23.42(8) . .
C14 Cs2 C10 40.37(8) . .
C9 Cs2 C10 125.90(8) 4_647 .
O2 Cs2 C3 114.83(8) 4_647 3_445
O3 Cs2 C3 123.12(8) 4_646 3_445
C4 Cs2 C3 22.75(9) 3_445 3_445
C5 Cs2 C3 39.47(9) 3_445 3_445
C9 Cs2 C3 110.15(9) . 3_445
C14 Cs2 C3 99.05(9) . 3_445
C9 Cs2 C3 134.95(9) 4_647 3_445
C10 Cs2 C3 95.27(9) . 3_445
O2 Cs2 C13 116.72(8) 4_647 .
O3 Cs2 C13 122.55(8) 4_646 .
C4 Cs2 C13 92.26(10) 3_445 .
C5 Cs2 C13 114.79(10) 3_445 .
C9 Cs2 C13 40.55(8) . .
C14 Cs2 C13 22.46(8) . .
C9 Cs2 C13 117.54(9) 4_647 .
C10 Cs2 C13 45.49(8) . .
C3 Cs2 C13 76.63(9) 3_445 .
O2 Cs2 C6 82.85(8) 4_647 3_445
O3 Cs2 C6 104.39(8) 4_646 3_445
C4 Cs2 C6 40.05(10) 3_445 3_445
C5 Cs2 C6 22.10(9) 3_445 3_445
C9 Cs2 C6 154.91(8) . 3_445
C14 Cs2 C6 141.76(8) . 3_445
C9 Cs2 C6 98.94(8) 4_647 3_445
C10 Cs2 C6 135.03(8) . 3_445
C3 Cs2 C6 45.26(9) 3_445 3_445
C13 Cs2 C6 119.84(8) . 3_445
O2 Cs2 C11 153.16(8) 4_647 .
O3 Cs2 C11 91.74(8) 4_646 .
C4 Cs2 C11 76.08(9) 3_445 .
C5 Cs2 C11 98.09(9) 3_445 .
C9 Cs2 C11 39.76(8) . .
C14 Cs2 C11 45.34(8) . .
C9 Cs2 C11 144.51(8) 4_647 .
C10 Cs2 C11 21.79(8) . .
C3 Cs2 C11 73.63(9) 3_445 .
C13 Cs2 C11 37.95(9) . .
C6 Cs2 C11 115.67(8) 3_445 .
C19 Cs3 C20 24.18(10) 4_646 4_646
C19 Cs3 C19 115.82(3) 4_646 .
C20 Cs3 C19 130.06(10) 4_646 .
C19 Cs3 C2 147.19(9) 4_646 .
C20 Cs3 C2 140.82(9) 4_646 .
C19 Cs3 C2 89.10(9) . .
C19 Cs3 C3 170.93(9) 4_646 .
C20 Cs3 C3 155.10(10) 4_646 .
C19 Cs3 C3 70.49(9) . .
C2 Cs3 C3 23.76(9) . .
C19 Cs3 C1 130.26(9) 4_646 .
C20 Cs3 C1 117.25(9) 4_646 .
C19 Cs3 C1 112.06(9) . .
C2 Cs3 C1 24.32(9) . .
C3 Cs3 C1 42.10(9) . .
C19 Cs3 C18 23.73(9) 4_646 4_646
C20 Cs3 C18 42.10(8) 4_646 4_646
C19 Cs3 C18 118.95(9) . 4_646
C2 Cs3 C18 125.81(9) . 4_646
C3 Cs3 C18 148.05(9) . 4_646
C1 Cs3 C18 115.80(9) . 4_646
C19 Cs3 C20 99.54(10) 4_646 .
C20 Cs3 C20 120.06(3) 4_646 .
C19 Cs3 C20 23.59(9) . .
C2 Cs3 C20 96.35(9) . .
C3 Cs3 C20 84.31(10) . .
C1 Cs3 C20 120.61(9) . .
C18 Cs3 C20 96.98(9) 4_646 .
C19 Cs3 C21 41.27(9) 4_646 4_646
C20 Cs3 C21 23.59(9) 4_646 4_646
C19 Cs3 C21 153.63(9) . 4_646
C2 Cs3 C21 117.22(9) . 4_646
C3 Cs3 C21 134.17(9) . 4_646
C1 Cs3 C21 93.85(9) . 4_646
C18 Cs3 C21 47.65(8) 4_646 4_646
C20 Cs3 C21 140.80(9) . 4_646
C19 Cs3 C18 107.28(9) 4_646 .
C20 Cs3 C18 113.24(9) 4_646 .
C19 Cs3 C18 23.43(9) . .
C2 Cs3 C18 103.57(9) . .
C3 Cs3 C18 81.04(9) . .
C1 Cs3 C18 122.14(9) . .
C18 Cs3 C18 120.26(3) 4_646 .
C20 Cs3 C18 41.05(8) . .
C21 Cs3 C18 134.74(9) 4_646 .
C19 Cs3 C4 161.29(10) 4_646 .
C20 Cs3 C4 137.43(10) 4_646 .
C19 Cs3 C4 73.95(10) . .
C2 Cs3 C4 41.56(9) . .
C3 Cs3 C4 23.28(10) . .
C1 Cs3 C4 48.75(9) . .
C18 Cs3 C4 164.46(9) 4_646 .
C20 Cs3 C4 94.07(10) . .
C21 Cs3 C4 124.24(10) 4_646 .
C18 Cs3 C4 75.11(9) . .
C19 Cs3 C6 128.45(9) 4_646 .
C20 Cs3 C6 107.56(10) 4_646 .
C19 Cs3 C6 114.41(9) . .
C2 Cs3 C6 41.66(8) . .
C3 Cs3 C6 47.69(9) . .
C1 Cs3 C6 23.89(8) . .
C18 Cs3 C6 124.83(9) 4_646 .
C20 Cs3 C6 131.86(9) . .
C21 Cs3 C6 87.21(9) 4_646 .
C18 Cs3 C6 114.12(9) . .
C4 Cs3 C6 40.77(9) . .
C1 O1 Cs1 138.9(2) . .
C1 O1 Cs1 119.6(2) . 2_757
Cs1 O1 Cs1 92.22(7) . 2_757
C9 O2 Cs2 108.2(2) . 4_657
C9 O2 Cs1 131.7(2) . .
Cs2 O2 Cs1 119.95(8) 4_657 .
C17 O3 Cs2 145.6(2) . 4_656
C17 O3 Cs1 126.2(2) . 4_656
Cs2 O3 Cs1 87.23(6) 4_656 4_656
O1 C1 C2 121.8(3) . .
O1 C1 C6 120.9(3) . .
C2 C1 C6 117.3(3) . .
O1 C1 Cs3 110.6(2) . .
C2 C1 Cs3 74.30(19) . .
C6 C1 Cs3 82.57(19) . .
O1 C1 Cs1 43.68(16) . 2_757
C2 C1 Cs1 124.0(2) . 2_757
C6 C1 Cs1 102.5(2) . 2_757
Cs3 C1 Cs1 152.60(11) . 2_757
O1 C1 Cs2 124.0(2) . 3
C2 C1 Cs2 77.39(19) . 3
C6 C1 Cs2 70.5(2) . 3
Cs3 C1 Cs2 125.40(10) . 3
Cs1 C1 Cs2 81.01(6) 2_757 3
C3 C2 C1 121.3(3) . .
C3 C2 C8 120.4(3) . .
C1 C2 C8 118.3(3) . .
C3 C2 Cs3 81.2(2) . .
C1 C2 Cs3 81.4(2) . .
C8 C2 Cs3 106.4(2) . .
C3 C2 Cs2 68.72(19) . 3
C1 C2 Cs2 81.53(19) . 3
C8 C2 Cs2 123.1(2) . 3
Cs3 C2 Cs2 129.97(10) . 3
C2 C3 C4 121.4(4) . .
C2 C3 Cs3 75.1(2) . .
C4 C3 Cs3 82.2(2) . .
C2 C3 Cs2 90.2(2) . 3
C4 C3 Cs2 71.6(2) . 3
Cs3 C3 Cs2 137.16(12) . 3
C2 C3 H3 115.6 . .
C4 C3 H3 121.9 . .
Cs3 C3 H3 103.3 . .
Cs2 C3 H3 119.2 3 .
C5 C4 C3 117.6(4) . .
C5 C4 Cs2 79.3(2) . 3
C3 C4 Cs2 85.7(2) . 3
C5 C4 Cs3 80.4(2) . .
C3 C4 Cs3 74.5(2) . .
Cs2 C4 Cs3 140.66(12) 3 .
C5 C4 H4 129.0 . .
C3 C4 H4 113.3 . .
Cs2 C4 H4 102.9 3 .
Cs3 C4 H4 116.0 . .
C6 C5 C4 123.5(3) . .
C6 C5 Cs2 88.8(2) . 3
C4 C5 Cs2 77.3(2) . 3
C6 C5 Cs3 78.3(2) . .
C4 C5 Cs3 76.8(2) . .
Cs2 C5 Cs3 137.61(11) 3 .
C6 C5 H5 114.7 . .
C4 C5 H5 121.2 . .
Cs2 C5 H5 113.3 3 .
Cs3 C5 H5 108.8 . .
C5 C6 C1 118.8(4) . .
C5 C6 C7 122.7(3) . .
C1 C6 C7 118.5(3) . .
C5 C6 Cs3 79.0(2) . .
C1 C6 Cs3 73.54(18) . .
C7 C6 Cs3 116.5(3) . .
C5 C6 Cs2 69.1(2) . 3
C1 C6 Cs2 87.9(2) . 3
C7 C6 Cs2 114.3(3) . 3
Cs3 C6 Cs2 128.87(11) . 3
C6 C7 H7A 109.5 . .
C6 C7 H7B 109.5 . .
H7A C7 H7B 109.5 . .
C6 C7 H7C 109.5 . .
H7A C7 H7C 109.5 . .
H7B C7 H7C 109.5 . .
C2 C8 Cs1 106.6(3) . .
C2 C8 Cs2 168.1(3) . 4_657
Cs1 C8 Cs2 83.96(9) . 4_657
C2 C8 H8 92.5 . .
Cs1 C8 H8 92.5 . .
Cs2 C8 H8 92.5 4_657 .
C2 C8 H8A 108.5 . .
Cs1 C8 H8A 47.1 . .
Cs2 C8 H8A 74.4 4_657 .
H8 C8 H8A 137.9 . .
C2 C8 H8B 108.4 . .
Cs1 C8 H8B 144.4 . .
Cs2 C8 H8B 61.9 4_657 .
H8 C8 H8B 79.9 . .
H8A C8 H8B 123.8 . .
O2 C9 C10 121.2(3) . .
O2 C9 C14 122.2(3) . .
C10 C9 C14 116.6(3) . .
O2 C9 Cs2 106.1(2) . .
C10 C9 Cs2 83.6(2) . .
C14 C9 Cs2 79.98(19) . .
O2 C9 Cs2 51.58(17) . 4_657
C10 C9 Cs2 116.4(2) . 4_657
C14 C9 Cs2 101.8(2) . 4_657
Cs2 C9 Cs2 155.03(11) . 4_657
O2 C9 Cs1 34.15(16) . .
C10 C9 Cs1 112.4(2) . .
C14 C9 Cs1 119.4(2) . .
Cs2 C9 Cs1 72.28(6) . .
Cs2 C9 Cs1 85.63(7) 4_657 .
C11 C10 C9 120.8(3) . .
C11 C10 C16 121.5(3) . .
C9 C10 C16 117.6(3) . .
C11 C10 Cs2 84.9(2) . .
C9 C10 Cs2 73.01(19) . .
C16 C10 Cs2 110.9(2) . .
C12 C11 C10 120.9(3) . .
C12 C11 Cs1 72.6(2) . 4_657
C10 C11 Cs1 88.2(2) . 4_657
C12 C11 Cs2 79.8(2) . .
C10 C11 Cs2 73.3(2) . .
Cs1 C11 Cs2 131.95(11) 4_657 .
C12 C11 H11 123.7 . .
C10 C11 H11 114.4 . .
Cs1 C11 H11 120.2 4_657 .
Cs2 C11 H11 107.8 . .
C13 C12 C11 119.8(4) . .
C13 C12 Cs1 79.9(2) . 4_657
C11 C12 Cs1 85.6(2) . 4_657
C13 C12 Cs2 74.4(2) . .
C11 C12 Cs2 78.8(2) . .
Cs1 C12 Cs2 137.44(11) 4_657 .
C13 C12 H12 119.1 . .
C11 C12 H12 121.0 . .
Cs1 C12 H12 101.5 4_657 .
Cs2 C12 H12 120.6 . .
C12 C13 C14 121.5(3) . .
C12 C13 Cs1 77.9(2) . 4_657
C14 C13 Cs1 87.0(2) . 4_657
C12 C13 Cs2 84.1(2) . .
C14 C13 Cs2 73.8(2) . .
Cs1 C13 Cs2 141.56(11) 4_657 .
C12 C13 H13 122.9 . .
C14 C13 H13 115.6 . .
Cs1 C13 H13 108.8 4_657 .
Cs2 C13 H13 109.5 . .
C13 C14 C9 120.2(3) . .
C13 C14 C15 121.9(3) . .
C9 C14 C15 117.9(3) . .
C13 C14 Cs2 83.7(2) . .
C9 C14 Cs2 76.10(19) . .
C15 C14 Cs2 107.9(2) . .
C13 C14 Cs1 71.5(2) . 4_657
C9 C14 Cs1 88.2(2) . 4_657
C15 C14 Cs1 113.3(2) . 4_657
Cs2 C14 Cs1 138.51(11) . 4_657
C14 C15 H15A 109.5 . .
C14 C15 H15B 109.5 . .
H15A C15 H15B 109.5 . .
C14 C15 H15C 109.5 . .
H15A C15 H15C 109.5 . .
H15B C15 H15C 109.5 . .
C10 C16 H16A 109.5 . .
C10 C16 H16B 109.5 . .
H16A C16 H16B 109.5 . .
C10 C16 H16C 109.5 . .
H16A C16 H16C 109.5 . .
H16B C16 H16C 109.5 . .
O3 C17 C18 122.4(3) . .
O3 C17 C22 122.1(3) . .
C18 C17 C22 115.6(3) . .
O3 C17 Cs3 116.6(2) . 4_656
C18 C17 Cs3 72.95(18) . 4_656
C22 C17 Cs3 78.3(2) . 4_656
O3 C17 Cs3 121.5(2) . .
C18 C17 Cs3 67.31(19) . .
C22 C17 Cs3 81.16(19) . .
Cs3 C17 Cs3 120.68(9) 4_656 .
C19 C18 C17 121.4(3) . .
C19 C18 C24 120.4(3) . .
C17 C18 C24 118.2(3) . .
C19 C18 Cs3 73.3(2) . 4_656
C17 C18 Cs3 83.44(19) . 4_656
C24 C18 Cs3 115.8(2) . 4_656
C19 C18 Cs3 72.1(2) . .
C17 C18 Cs3 90.3(2) . .
C24 C18 Cs3 106.7(2) . .
Cs3 C18 Cs3 134.65(10) 4_656 .
C20 C19 C18 121.8(3) . .
C20 C19 Cs3 78.6(2) . 4_656
C18 C19 Cs3 83.0(2) . 4_656
C20 C19 Cs3 83.0(2) . .
C18 C19 Cs3 84.4(2) . .
Cs3 C19 Cs3 147.69(12) 4_656 .
C20 C19 H19 123.6 . .
C18 C19 H19 114.6 . .
Cs3 C19 H19 112.2 4_656 .
Cs3 C19 H19 100.1 . .
C19 C20 C21 118.4(3) . .
C19 C20 Cs3 77.2(2) . 4_656
C21 C20 Cs3 83.7(2) . 4_656
C19 C20 Cs3 73.4(2) . .
C21 C20 Cs3 87.6(2) . .
Cs3 C20 Cs3 140.47(11) 4_656 .
C19 C20 H20 117.6 . .
C21 C20 H20 124.0 . .
Cs3 C20 H20 109.9 4_656 .
Cs3 C20 H20 106.9 . .
C22 C21 C20 121.7(3) . .
C22 C21 Cs3 82.7(2) . 4_656
C20 C21 Cs3 72.7(2) . 4_656
C22 C21 Cs3 85.9(2) . .
C20 C21 Cs3 70.1(2) . .
Cs3 C21 Cs3 126.88(11) 4_656 .
C22 C21 H21 120.3 . .
C20 C21 H21 117.7 . .
Cs3 C21 H21 109.3 4_656 .
Cs3 C21 H21 121.1 . .
C21 C22 C17 121.2(3) . .
C21 C22 C23 120.5(3) . .
C17 C22 C23 118.3(3) . .
C21 C22 Cs3 74.5(2) . 4_656
C17 C22 Cs3 78.3(2) . 4_656
C23 C22 Cs3 117.8(2) . 4_656
C21 C22 Cs3 72.8(2) . .
C17 C22 Cs3 76.97(19) . .
C23 C22 Cs3 122.9(2) . .
Cs3 C22 Cs3 119.21(10) 4_656 .
C22 C23 Cs1 105.5(2) . 4_656
C22 C23 H23A 110.7 . .
Cs1 C23 H23A 110.7 4_656 .
C22 C23 H23B 110.6 . .
Cs1 C23 H23B 110.6 4_656 .
H23A C23 H23B 108.8 . .
C22 C23 H23C 115.2 . .
Cs1 C23 H23C 41.4 4_656 .
H23A C23 H23C 69.8 . .
H23B C23 H23C 131.3 . .
C18 C24 H24A 109.5 . .
C18 C24 H24B 109.5 . .
H24A C24 H24B 109.5 . .
C18 C24 H24C 109.5 . .
H24A C24 H24C 109.5 . .
H24B C24 H24C 109.5 . .

loop_
_geom_bond_atom_site_label_1
_geom_bond_atom_site_label_2
_geom_bond_distance
_geom_bond_site_symmetry_2
Cs1 O2 2.939(3) .
Cs1 O1 2.965(2) .
Cs1 O1 3.090(3) 2_757
Cs1 O3 3.344(3) 4_646
Cs1 C12 3.565(4) 4_647
Cs1 C13 3.589(4) 4_647
Cs1 C8 3.717(5) .
Cs1 C11 3.725(4) 4_647
Cs1 C14 3.780(4) 4_647
Cs1 C23 3.863(4) 4_646
Cs1 C1 3.891(3) 2_757
Cs1 C9 3.912(3) .
Cs1 H8A 3.1058 .
Cs2 O2 2.914(3) 4_647
Cs2 O3 2.962(2) 4_646
Cs2 C4 3.421(4) 3_445
Cs2 C5 3.446(4) 3_445
Cs2 C9 3.451(3) .
Cs2 C14 3.501(3) .
Cs2 C9 3.532(3) 4_647
Cs2 C10 3.586(4) .
Cs2 C3 3.595(3) 3_445
Cs2 C13 3.623(4) .
Cs2 C6 3.689(4) 3_445
Cs2 C11 3.730(4) .
Cs3 C19 3.303(4) 4_646
Cs3 C20 3.321(4) 4_646
Cs3 C19 3.322(4) .
Cs3 C2 3.324(3) .
Cs3 C3 3.400(4) .
Cs3 C1 3.414(3) .
Cs3 C18 3.423(3) 4_646
Cs3 C20 3.440(4) .
Cs3 C21 3.457(4) 4_646
Cs3 C18 3.473(4) .
Cs3 C4 3.495(4) .
Cs3 C6 3.530(3) .
O1 C1 1.289(4) .
O1 Cs1 3.090(3) 2_757
O2 C9 1.284(4) .
O2 Cs2 2.914(3) 4_657
O3 C17 1.281(4) .
O3 Cs2 2.962(2) 4_656
O3 Cs1 3.344(3) 4_656
C1 C2 1.422(5) .
C1 C6 1.442(5) .
C1 Cs1 3.891(3) 2_757
C1 Cs2 3.910(3) 3
C2 C3 1.386(5) .
C2 C8 1.521(5) .
C2 Cs2 3.858(3) 3
C3 C4 1.394(6) .
C3 Cs2 3.595(3) 3
C3 H3 0.9306 .
C4 C5 1.390(6) .
C4 Cs2 3.421(4) 3
C4 H4 0.9160 .
C5 C6 1.388(5) .
C5 Cs2 3.446(4) 3
C5 H5 0.8858 .
C6 C7 1.498(6) .
C6 Cs2 3.688(4) 3
C7 H7A 0.9800 .
C7 H7B 0.9800 .
C7 H7C 0.9800 .
C8 Cs2 3.857(4) 4_657
C8 H8 1.0000 .
C8 H8A 1.0371 .
C8 H8B 0.9647 .
C9 C10 1.434(5) .
C9 C14 1.441(5) .
C9 Cs2 3.532(3) 4_657
C10 C11 1.390(5) .
C10 C16 1.493(5) .
C11 C12 1.387(6) .
C11 Cs1 3.725(4) 4_657
C11 H11 0.9284 .
C12 C13 1.378(6) .
C12 Cs1 3.565(4) 4_657
C12 H12 1.0355 .
C13 C14 1.392(5) .
C13 Cs1 3.589(4) 4_657
C13 H13 0.9291 .
C14 C15 1.498(5) .
C14 Cs1 3.780(4) 4_657
C15 H15A 0.9800 .
C15 H15B 0.9800 .
C15 H15C 0.9800 .
C16 H16A 0.9800 .
C16 H16B 0.9800 .
C16 H16C 0.9800 .
C17 C18 1.434(5) .
C17 C22 1.439(5) .
C17 Cs3 3.556(3) 4_656
C18 C19 1.387(5) .
C18 C24 1.511(5) .
C18 Cs3 3.423(3) 4_656
C19 C20 1.387(6) .
C19 Cs3 3.303(4) 4_656
C19 H19 0.8769 .
C20 C21 1.392(5) .
C20 Cs3 3.321(4) 4_656
C20 H20 0.7832 .
C21 C22 1.389(5) .
C21 Cs3 3.457(4) 4_656
C21 H21 0.9220 .
C22 C23 1.508(5) .
C22 Cs3 3.557(4) 4_656
C23 Cs1 3.862(4) 4_656
C23 H23A 0.9887 .
C23 H23B 0.9908 .
C23 H23C 0.9685 .
C24 H24A 0.9800 .
C24 H24B 0.9800 .
C24 H24C 0.9800 .
